data_1547633
loop_
_publ_author_name
'Skrydstrup, Troels'
'Kristensen, Steffan Kvist'
'Eikeland, Espen'
'Taarning, Esben'
'Lindhardt, Anders T.'

_publ_section_title
;
 Ex situ generation of stoichiometric HCN and its application in the
 Pd-catalysed cyanation of aryl bromides: Evidence for a transmetallation
 step between two oxidative addition Pd-complexes
;
_journal_name_full 'Chem. Sci.'
_journal_paper_doi 10.1039/C7SC03912C
_journal_year 2017
_chemical_formula_moiety '2(C12 H27.5 Br0.5 P Pd0.5)'
_chemical_formula_sum 'C24 H55 Br P2 Pd'
_chemical_formula_weight 591.93
_space_group_crystal_system monoclinic
_space_group_IT_number 15
_space_group_name_Hall '-C 2yc'
_space_group_name_H-M_alt 'C 1 2/c 1'
_symmetry_space_group_name_Hall '-C 2yc'
_symmetry_space_group_name_H-M 'C 1 2/c 1'
_atom_sites_solution_hydrogens mixed
_atom_sites_solution_primary direct
_audit_creation_date 2016-04-26
_audit_creation_method
;
Olex2 1.2
(compiled 2016.02.16 svn.r3265 for OlexSys, GUI svn.r5155)

Dolomanov, O.V., Bourhis, L.J., Gildea, R.J, Howard, J.A.K. & Puschmann, H.
 (2009), J. Appl. Cryst. 42, 339-341.

Sheldrick, G.M. (2015). Acta Cryst. A71, 3-8.

Sheldrick, G.M. (2015). Acta Cryst. C71, 3-8.
;
_audit_update_record
;
2016-09-19 deposited with the CCDC.
2017-10-06 downloaded from the CCDC.
;
_cell_angle_alpha 90
_cell_angle_beta 116.366(5)
_cell_angle_gamma 90
_cell_formula_units_Z 8
_cell_length_a 12.7069(4)
_cell_length_b 34.9448(9)
_cell_length_c 14.1937(6)
_cell_measurement_reflns_used 17661
_cell_measurement_temperature 100.00(10)
_cell_measurement_theta_max 32.3410
_cell_measurement_theta_min 2.9200
_cell_volume 5646.9(4)
_computing_cell_refinement 'CrysAlisPro 1.171.38.41 (Rigaku OD, 2015)'
_computing_data_collection 'CrysAlisPro 1.171.38.41 (Rigaku OD, 2015)'
_computing_data_reduction 'CrysAlisPro 1.171.38.41 (Rigaku OD, 2015)'
_computing_molecular_graphics 'Olex2 (Dolomanov et al., 2009)'
_computing_publication_material 'Olex2 (Dolomanov et al., 2009)'
_computing_structure_refinement 'ShelXL (Sheldrick, 2015)'
_computing_structure_solution 'ShelXT (Sheldrick, 2015)'
_diffrn_ambient_environment N~2~
_diffrn_ambient_temperature 100.00(10)
_diffrn_detector 'CCD plate'
_diffrn_detector_area_resol_mean 10.3590
_diffrn_detector_type Atlas
_diffrn_measured_fraction_theta_full 0.999
_diffrn_measured_fraction_theta_max 1.000
_diffrn_measurement_details
;
List of Runs (angles in degrees, time in seconds):

  # Type    Start    End  Width  t~exp~   \w     \q     \k     \f   Frames
#--------------------------------------------------------------------------
  1  \w     35.00 109.00   1.00   60.00    --   19.09 178.00-150.00   74
  2  \w    -15.00  98.00   1.00   60.00    --   19.09  77.00-120.00  113
  3  \w     -7.00  95.00   1.00   60.00    --   19.09  38.00   0.00  102
  4  \w     35.00 109.00   1.00   60.00    --   19.09 178.00 120.00   74
  5  \w    -15.00  35.00   1.00   60.00    --   19.09  77.00  90.00   50
  6  \w    -46.00  37.00   1.00   60.00    --  -20.03  38.00 -60.00   83
;
_diffrn_measurement_device 'four-circle diffractometer'
_diffrn_measurement_device_type 'SuperNova, Single source at offset, Atlas'
_diffrn_measurement_method '\w scans'
_diffrn_orient_matrix_type 'CrysAlisPro convention (1999,Acta A55,543-557)'
_diffrn_orient_matrix_UB_11 0.0462941000
_diffrn_orient_matrix_UB_12 -0.0094832000
_diffrn_orient_matrix_UB_13 0.0423333000
_diffrn_orient_matrix_UB_21 -0.0251304000
_diffrn_orient_matrix_UB_22 0.0052709000
_diffrn_orient_matrix_UB_23 0.0338674000
_diffrn_orient_matrix_UB_31 -0.0332712000
_diffrn_orient_matrix_UB_32 -0.0171622000
_diffrn_orient_matrix_UB_33 -0.0130197000
_diffrn_radiation_monochromator mirror
_diffrn_radiation_probe x-ray
_diffrn_radiation_type MoK\a
_diffrn_radiation_wavelength 0.71073
_diffrn_reflns_av_R_equivalents 0.0389
_diffrn_reflns_av_unetI/netI 0.0312
_diffrn_reflns_Laue_measured_fraction_full 0.999
_diffrn_reflns_Laue_measured_fraction_max 1.000
_diffrn_reflns_limit_h_max 17
_diffrn_reflns_limit_h_min -18
_diffrn_reflns_limit_k_max 49
_diffrn_reflns_limit_k_min -49
_diffrn_reflns_limit_l_max 20
_diffrn_reflns_limit_l_min -20
_diffrn_reflns_number 42484
_diffrn_reflns_point_group_measured_fraction_full 0.999
_diffrn_reflns_point_group_measured_fraction_max 1.000
_diffrn_reflns_theta_full 25.242
_diffrn_reflns_theta_max 30.506
_diffrn_reflns_theta_min 2.331
_diffrn_source 'micro-focus sealed X-ray tube'
_diffrn_source_type 'SuperNova (Mo) X-ray Source'
_exptl_absorpt_coefficient_mu 2.195
_exptl_absorpt_correction_T_max 0.999
_exptl_absorpt_correction_T_min 0.999
_exptl_absorpt_correction_type analytical
_exptl_absorpt_process_details
;
CrysAlisPro 1.171.38.41 (Rigaku Oxford Diffraction, 2015)
Analytical numeric absorption correction using a multifaceted crystal
            model based on expressions derived by R.C. Clark & J.S. Reid.
(Clark, R. C. & Reid, J. S. (1995). Acta Cryst. A51, 887-897)
Empirical absorption correction using spherical harmonics,
 implemented in SCALE3 ABSPACK scaling algorithm.
;
_exptl_crystal_colour 'clear light colourless'
_exptl_crystal_colour_lustre clear
_exptl_crystal_colour_modifier light
_exptl_crystal_colour_primary colourless
_exptl_crystal_density_diffrn 1.392
_exptl_crystal_description block
_exptl_crystal_F_000 2480
_exptl_crystal_size_max 0.162
_exptl_crystal_size_mid 0.125
_exptl_crystal_size_min 0.089
_refine_diff_density_max 0.755
_refine_diff_density_min -0.985
_refine_diff_density_rms 0.082
_refine_ls_extinction_method none
_refine_ls_goodness_of_fit_ref 1.030
_refine_ls_hydrogen_treatment mixed
_refine_ls_matrix_type full
_refine_ls_number_parameters 277
_refine_ls_number_reflns 8624
_refine_ls_number_restraints 0
_refine_ls_restrained_S_all 1.030
_refine_ls_R_factor_all 0.0333
_refine_ls_R_factor_gt 0.0249
_refine_ls_shift/su_max 0.003
_refine_ls_shift/su_mean 0.000
_refine_ls_structure_factor_coef Fsqd
_refine_ls_weighting_details 'w=1/[\s^2^(Fo^2^)+(0.0208P)^2^+3.8394P] where P=(Fo^2^+2Fc^2^)/3'
_refine_ls_weighting_scheme calc
_refine_ls_wR_factor_gt 0.0523
_refine_ls_wR_factor_ref 0.0556
_reflns_Friedel_coverage 0.000
_reflns_number_gt 7330
_reflns_number_total 8624
_reflns_threshold_expression 'I > 2\s(I)'
_cod_data_source_file c7sc03912c2.cif
_cod_data_source_block 36
_cod_original_cell_volume 5647.0(4)
_cod_database_code 1547633
_chemical_oxdiff_formula 'Pd P2 Br H15 C8'
_shelx_space_group_comment
;
The symmetry employed for this shelxl refinement is uniquely defined
by the following loop, which should always be used as a source of
symmetry information in preference to the above space-group names.
They are only intended as comments.
;
_reflns_odcompleteness_completeness 99.94
_reflns_odcompleteness_iscentric 1
_reflns_odcompleteness_theta 30.44
_olex2_refinement_description
;
1. Fixed Uiso
 At 1.5 times of:
  All C(H,H,H) groups
2.a Idealised Me refined as rotating group:
 C18(H18A,H18B,H18C), C23(H23A,H23B,H23C), C12(H12A,H12B,H12C), C24(H24A,H24B,
 H24C), C15(H15A,H15B,H15C), C3(H3A,H3B,H3C), C2(H2A,H2B,H2C), C10(H10A,H10B,
 H10C), C4(H4A,H4B,H4C), C20(H20A,H20B,H20C), C11(H11A,H11B,H11C), C19(H19A,
 H19B,H19C), C7(H7A,H7B,H7C), C6(H6A,H6B,H6C), C16(H16A,H16B,H16C), C22(H22A,
 H22B,H22C), C14(H14A,H14B,H14C), C8(H8A,H8B,H8C)
;
_shelx_shelxl_version_number 2014/7
_olex2_submission_special_instructions 'No special instructions were received'
_oxdiff_exptl_absorpt_empirical_details
;
Empirical correction (ABSPACK) includes:
- Absorption correction using spherical harmonics
- Frame scaling
;
_oxdiff_exptl_absorpt_empirical_full_max 1.538
_oxdiff_exptl_absorpt_empirical_full_min 0.693

loop_
_space_group_symop_operation_xyz
'x, y, z'
'-x, y, -z+1/2'
'x+1/2, y+1/2, z'
'-x+1/2, y+1/2, -z+1/2'
'-x, -y, -z'
'x, -y, z-1/2'
'-x+1/2, -y+1/2, -z'
'x+1/2, -y+1/2, z-1/2'

loop_
_atom_site_label
_atom_site_type_symbol
_atom_site_fract_x
_atom_site_fract_y
_atom_site_fract_z
_atom_site_U_iso_or_equiv
_atom_site_adp_type
_atom_site_occupancy
_atom_site_site_symmetry_order
_atom_site_calc_flag
_atom_site_refinement_flags_posn
_atom_site_refinement_flags_adp
_atom_site_refinement_flags_occupancy
Pd2 Pd 0.5000 0.31350(2) 0.2500 0.00893(4) Uani 1 2 d S T P
Pd1 Pd 1.0000 0.44016(2) 0.7500 0.00937(4) Uani 1 2 d S T P
Br2 Br 0.5000 0.38731(2) 0.2500 0.01416(5) Uani 1 2 d S T P
Br1 Br 1.0000 0.36677(2) 0.7500 0.02021(6) Uani 1 2 d S T P
P2 P 0.32931(4) 0.30034(2) 0.27335(3) 0.00919(7) Uani 1 1 d . . .
P1 P 0.80674(4) 0.45235(2) 0.72820(3) 0.00934(7) Uani 1 1 d . . .
C21 C 0.30137(15) 0.24611(4) 0.27053(13) 0.0138(3) Uani 1 1 d . . .
C1 C 0.78571(14) 0.50599(4) 0.74719(13) 0.0143(3) Uani 1 1 d . . .
C9 C 0.68764(14) 0.43822(4) 0.59344(12) 0.0123(3) Uani 1 1 d . . .
C18 C 0.21929(16) 0.31821(5) 0.05940(13) 0.0183(3) Uani 1 1 d . . .
H18A H 0.2922 0.3302 0.0718 0.027 Uiso 1 1 calc GR . .
H18B H 0.1563 0.3300 0.0001 0.027 Uiso 1 1 calc GR . .
H18C H 0.2228 0.2915 0.0453 0.027 Uiso 1 1 calc GR . .
C23 C 0.41478(16) 0.22480(5) 0.34489(14) 0.0197(4) Uani 1 1 d . . .
H23A H 0.4753 0.2297 0.3235 0.029 Uiso 1 1 calc GR . .
H23B H 0.3995 0.1978 0.3418 0.029 Uiso 1 1 calc GR . .
H23C H 0.4398 0.2337 0.4156 0.029 Uiso 1 1 calc GR . .
C17 C 0.19752(14) 0.32282(4) 0.15765(12) 0.0125(3) Uani 1 1 d . . .
C12 C 0.72048(16) 0.39971(5) 0.56093(13) 0.0183(3) Uani 1 1 d . . .
H12A H 0.7970 0.4016 0.5632 0.027 Uiso 1 1 calc GR . .
H12B H 0.6638 0.3934 0.4908 0.027 Uiso 1 1 calc GR . .
H12C H 0.7212 0.3801 0.6085 0.027 Uiso 1 1 calc GR . .
C24 C 0.26970(16) 0.23064(5) 0.15971(13) 0.0180(3) Uani 1 1 d . . .
H24A H 0.1920 0.2389 0.1122 0.027 Uiso 1 1 calc GR . .
H24B H 0.2725 0.2032 0.1616 0.027 Uiso 1 1 calc GR . .
H24C H 0.3249 0.2402 0.1362 0.027 Uiso 1 1 calc GR . .
C5 C 0.78263(15) 0.42436(4) 0.83379(12) 0.0135(3) Uani 1 1 d . . .
C15 C 0.38848(16) 0.35947(5) 0.42403(13) 0.0191(3) Uani 1 1 d . . .
H15A H 0.4660 0.3584 0.4283 0.029 Uiso 1 1 calc GR . .
H15B H 0.3929 0.3687 0.4894 0.029 Uiso 1 1 calc GR . .
H15C H 0.3405 0.3764 0.3682 0.029 Uiso 1 1 calc GR . .
C3 C 0.82460(16) 0.53178(5) 0.67944(14) 0.0207(4) Uani 1 1 d . . .
H3A H 0.8987 0.5230 0.6850 0.031 Uiso 1 1 calc GR . .
H3B H 0.8324 0.5577 0.7040 0.031 Uiso 1 1 calc GR . .
H3C H 0.7668 0.5306 0.6073 0.031 Uiso 1 1 calc GR . .
C2 C 0.86842(15) 0.51606(5) 0.86205(13) 0.0197(3) Uani 1 1 d . . .
H2A H 0.8434 0.5029 0.9080 0.030 Uiso 1 1 calc GR . .
H2B H 0.8664 0.5432 0.8722 0.030 Uiso 1 1 calc GR . .
H2C H 0.9471 0.5084 0.8777 0.030 Uiso 1 1 calc GR . .
C13 C 0.33408(15) 0.31921(4) 0.40185(12) 0.0138(3) Uani 1 1 d . . .
C10 C 0.56281(14) 0.43572(5) 0.58395(13) 0.0172(3) Uani 1 1 d . . .
H10A H 0.5587 0.4151 0.6270 0.026 Uiso 1 1 calc GR . .
H10B H 0.5082 0.4311 0.5120 0.026 Uiso 1 1 calc GR . .
H10C H 0.5434 0.4594 0.6069 0.026 Uiso 1 1 calc GR . .
C4 C 0.65972(15) 0.51865(5) 0.72254(15) 0.0209(4) Uani 1 1 d . . .
H4A H 0.6100 0.5161 0.6485 0.031 Uiso 1 1 calc GR . .
H4B H 0.6606 0.5449 0.7429 0.031 Uiso 1 1 calc GR . .
H4C H 0.6302 0.5029 0.7609 0.031 Uiso 1 1 calc GR . .
C20 C 0.19185(15) 0.36619(4) 0.17402(14) 0.0187(3) Uani 1 1 d . . .
H20A H 0.1708 0.3706 0.2302 0.028 Uiso 1 1 calc GR . .
H20B H 0.1340 0.3776 0.1105 0.028 Uiso 1 1 calc GR . .
H20C H 0.2672 0.3774 0.1915 0.028 Uiso 1 1 calc GR . .
C11 C 0.68597(16) 0.46733(5) 0.51154(13) 0.0199(3) Uani 1 1 d . . .
H11A H 0.6494 0.4906 0.5179 0.030 Uiso 1 1 calc GR . .
H11B H 0.6424 0.4570 0.4422 0.030 Uiso 1 1 calc GR . .
H11C H 0.7650 0.4726 0.5233 0.030 Uiso 1 1 calc GR . .
C19 C 0.07672(15) 0.30619(5) 0.13423(13) 0.0180(3) Uani 1 1 d . . .
H19A H 0.0741 0.2797 0.1153 0.027 Uiso 1 1 calc GR . .
H19B H 0.0169 0.3200 0.0772 0.027 Uiso 1 1 calc GR . .
H19C H 0.0636 0.3084 0.1956 0.027 Uiso 1 1 calc GR . .
C7 C 0.68749(16) 0.44021(5) 0.86217(13) 0.0193(3) Uani 1 1 d . . .
H7A H 0.7089 0.4655 0.8907 0.029 Uiso 1 1 calc GR . .
H7B H 0.6804 0.4239 0.9134 0.029 Uiso 1 1 calc GR . .
H7C H 0.6137 0.4412 0.8002 0.029 Uiso 1 1 calc GR . .
C6 C 0.75106(16) 0.38245(4) 0.80094(13) 0.0188(3) Uani 1 1 d . . .
H6A H 0.6741 0.3812 0.7429 0.028 Uiso 1 1 calc GR . .
H6B H 0.7520 0.3682 0.8591 0.028 Uiso 1 1 calc GR . .
H6C H 0.8074 0.3718 0.7804 0.028 Uiso 1 1 calc GR . .
C16 C 0.41782(16) 0.29437(5) 0.49419(13) 0.0211(4) Uani 1 1 d . . .
H16A H 0.3825 0.2698 0.4911 0.032 Uiso 1 1 calc GR . .
H16B H 0.4327 0.3067 0.5593 0.032 Uiso 1 1 calc GR . .
H16C H 0.4905 0.2911 0.4898 0.032 Uiso 1 1 calc GR . .
C22 C 0.20429(17) 0.23363(5) 0.30170(15) 0.0205(4) Uani 1 1 d . . .
H22A H 0.2288 0.2393 0.3747 0.031 Uiso 1 1 calc GR . .
H22B H 0.1907 0.2066 0.2901 0.031 Uiso 1 1 calc GR . .
H22C H 0.1331 0.2473 0.2597 0.031 Uiso 1 1 calc GR . .
C14 C 0.21487(15) 0.32105(5) 0.40542(14) 0.0185(3) Uani 1 1 d . . .
H14A H 0.1652 0.3394 0.3550 0.028 Uiso 1 1 calc GR . .
H14B H 0.2269 0.3285 0.4745 0.028 Uiso 1 1 calc GR . .
H14C H 0.1782 0.2963 0.3890 0.028 Uiso 1 1 calc GR . .
C8 C 0.90142(16) 0.42344(5) 0.93357(13) 0.0211(4) Uani 1 1 d . . .
H8A H 0.9589 0.4107 0.9182 0.032 Uiso 1 1 calc GR . .
H8B H 0.8923 0.4099 0.9884 0.032 Uiso 1 1 calc GR . .
H8C H 0.9269 0.4491 0.9561 0.032 Uiso 1 1 calc GR . .
H H 0.5000 0.2722(7) 0.2500 0.024(8) Uiso 1 2 d S T P
HA H 1.0000 0.4818(8) 0.7500 0.030(8) Uiso 1 2 d S T P

loop_
_atom_site_aniso_label
_atom_site_aniso_U_11
_atom_site_aniso_U_22
_atom_site_aniso_U_33
_atom_site_aniso_U_23
_atom_site_aniso_U_13
_atom_site_aniso_U_12
Pd2 0.00764(8) 0.00877(7) 0.01118(8) 0.000 0.00492(6) 0.000
Pd1 0.00791(8) 0.00831(7) 0.01238(8) 0.000 0.00495(6) 0.000
Br2 0.01381(11) 0.01003(9) 0.01962(11) 0.000 0.00832(9) 0.000
Br1 0.01496(12) 0.00949(10) 0.03715(15) 0.000 0.01244(11) 0.000
P2 0.00805(19) 0.00988(17) 0.01040(18) -0.00129(13) 0.00479(15) -0.00090(14)
P1 0.00803(19) 0.00989(17) 0.01052(18) -0.00142(13) 0.00449(15) -0.00052(14)
C21 0.0137(8) 0.0116(7) 0.0182(8) -0.0008(6) 0.0089(7) -0.0024(6)
C1 0.0113(8) 0.0118(7) 0.0188(8) -0.0036(6) 0.0057(6) 0.0019(6)
C9 0.0100(8) 0.0163(7) 0.0093(7) -0.0016(5) 0.0030(6) -0.0015(6)
C18 0.0171(9) 0.0243(8) 0.0121(8) 0.0031(6) 0.0052(7) -0.0005(7)
C23 0.0221(10) 0.0141(7) 0.0253(9) 0.0047(6) 0.0128(8) 0.0031(7)
C17 0.0077(7) 0.0145(7) 0.0136(7) 0.0007(5) 0.0030(6) 0.0003(6)
C12 0.0175(9) 0.0202(8) 0.0157(8) -0.0061(6) 0.0060(7) -0.0011(7)
C24 0.0199(9) 0.0149(7) 0.0219(9) -0.0068(6) 0.0117(7) -0.0038(6)
C5 0.0124(8) 0.0177(7) 0.0112(7) 0.0023(6) 0.0061(6) 0.0003(6)
C15 0.0187(9) 0.0216(8) 0.0189(8) -0.0089(7) 0.0100(7) -0.0051(7)
C3 0.0204(9) 0.0123(7) 0.0292(10) 0.0030(7) 0.0109(8) 0.0019(7)
C2 0.0170(9) 0.0179(8) 0.0232(9) -0.0099(7) 0.0081(7) -0.0025(7)
C13 0.0134(8) 0.0173(7) 0.0120(7) -0.0032(6) 0.0070(6) -0.0008(6)
C10 0.0114(8) 0.0207(8) 0.0160(8) -0.0035(6) 0.0031(7) -0.0018(6)
C4 0.0161(9) 0.0163(8) 0.0297(10) -0.0034(7) 0.0098(8) 0.0040(7)
C20 0.0135(8) 0.0158(8) 0.0235(9) 0.0020(6) 0.0051(7) 0.0037(6)
C11 0.0203(9) 0.0243(8) 0.0146(8) 0.0037(6) 0.0072(7) -0.0006(7)
C19 0.0099(8) 0.0236(8) 0.0183(8) -0.0016(6) 0.0042(7) -0.0023(6)
C7 0.0190(9) 0.0254(9) 0.0184(8) -0.0009(7) 0.0126(7) -0.0006(7)
C6 0.0217(9) 0.0159(7) 0.0214(9) 0.0035(6) 0.0119(7) -0.0013(7)
C16 0.0191(9) 0.0297(9) 0.0145(8) -0.0007(7) 0.0075(7) 0.0006(7)
C22 0.0219(10) 0.0159(7) 0.0303(10) 0.0009(7) 0.0177(8) -0.0035(7)
C14 0.0160(9) 0.0234(8) 0.0207(8) -0.0057(6) 0.0123(7) -0.0019(7)
C8 0.0178(9) 0.0294(9) 0.0136(8) 0.0033(7) 0.0048(7) 0.0023(7)

loop_
_atom_type_symbol
_atom_type_description
_atom_type_scat_dispersion_real
_atom_type_scat_dispersion_imag
_atom_type_scat_source
C C 0.0033 0.0016 'International Tables Vol C Tables 4.2.6.8 and 6.1.1.4'
H H 0.0000 0.0000 'International Tables Vol C Tables 4.2.6.8 and 6.1.1.4'
Br Br -0.2901 2.4595 'International Tables Vol C Tables 4.2.6.8 and 6.1.1.4'
P P 0.1023 0.0942 'International Tables Vol C Tables 4.2.6.8 and 6.1.1.4'
Pd Pd -0.9988 1.0072 'International Tables Vol C Tables 4.2.6.8 and 6.1.1.4'

loop_
_exptl_crystal_face_index_h
_exptl_crystal_face_index_k
_exptl_crystal_face_index_l
_exptl_crystal_face_perp_dist
11 36 -1 0.0383
-11 38 5 0.0576
0 -49 -2 0.0588
-16 -16 3 0.0502
6 34 8 0.0293
-4 -5 19 0.0574
1 -9 -18 0.0332
9 -12 10 0.0421
0 -43 9 0.0584

loop_
_geom_angle_atom_site_label_1
_geom_angle_atom_site_label_2
_geom_angle_atom_site_label_3
_geom_angle
_geom_angle_site_symmetry_1
_geom_angle_site_symmetry_3
Br2 Pd2 H 180.0 . .
P2 Pd2 Br2 101.137(10) . .
P2 Pd2 Br2 101.138(10) 2_655 .
P2 Pd2 P2 157.726(19) . 2_655
P2 Pd2 H 78.863(10) . .
P2 Pd2 H 78.862(10) 2_655 .
Br1 Pd1 HA 180.0 . .
P1 Pd1 Br1 100.342(10) . .
P1 Pd1 Br1 100.339(10) 2_756 .
P1 Pd1 P1 159.319(19) 2_756 .
P1 Pd1 HA 79.661(10) 2_756 .
P1 Pd1 HA 79.658(10) . .
C21 P2 Pd2 110.99(5) . .
C17 P2 Pd2 107.76(5) . .
C17 P2 C21 107.62(7) . .
C13 P2 Pd2 114.88(5) . .
C13 P2 C21 106.64(7) . .
C13 P2 C17 108.72(7) . .
C1 P1 Pd1 110.84(5) . .
C9 P1 Pd1 113.54(5) . .
C9 P1 C1 107.15(7) . .
C9 P1 C5 108.68(7) . .
C5 P1 Pd1 108.70(5) . .
C5 P1 C1 107.76(7) . .
C23 C21 P2 110.62(11) . .
C24 C21 P2 109.22(10) . .
C24 C21 C23 105.66(13) . .
C24 C21 C22 108.29(14) . .
C22 C21 P2 115.76(11) . .
C22 C21 C23 106.78(13) . .
C3 C1 P1 112.09(10) . .
C2 C1 P1 107.38(11) . .
C2 C1 C3 105.57(13) . .
C2 C1 C4 109.05(13) . .
C4 C1 P1 116.17(11) . .
C4 C1 C3 106.07(13) . .
C12 C9 P1 109.13(11) . .
C10 C9 P1 115.65(10) . .
C10 C9 C12 109.35(13) . .
C10 C9 C11 107.75(13) . .
C11 C9 P1 109.03(11) . .
C11 C9 C12 105.44(13) . .
H18A C18 H18B 109.5 . .
H18A C18 H18C 109.5 . .
H18B C18 H18C 109.5 . .
C17 C18 H18A 109.5 . .
C17 C18 H18B 109.5 . .
C17 C18 H18C 109.5 . .
C21 C23 H23A 109.5 . .
C21 C23 H23B 109.5 . .
C21 C23 H23C 109.5 . .
H23A C23 H23B 109.5 . .
H23A C23 H23C 109.5 . .
H23B C23 H23C 109.5 . .
C18 C17 P2 106.97(11) . .
C20 C17 P2 110.83(11) . .
C20 C17 C18 106.14(13) . .
C19 C17 P2 116.09(11) . .
C19 C17 C18 109.14(13) . .
C19 C17 C20 107.24(13) . .
C9 C12 H12A 109.5 . .
C9 C12 H12B 109.5 . .
C9 C12 H12C 109.5 . .
H12A C12 H12B 109.5 . .
H12A C12 H12C 109.5 . .
H12B C12 H12C 109.5 . .
C21 C24 H24A 109.5 . .
C21 C24 H24B 109.5 . .
C21 C24 H24C 109.5 . .
H24A C24 H24B 109.5 . .
H24A C24 H24C 109.5 . .
H24B C24 H24C 109.5 . .
C7 C5 P1 115.89(11) . .
C7 C5 C8 109.23(13) . .
C6 C5 P1 111.02(10) . .
C6 C5 C7 107.07(13) . .
C6 C5 C8 106.00(13) . .
C8 C5 P1 107.21(11) . .
H15A C15 H15B 109.5 . .
H15A C15 H15C 109.5 . .
H15B C15 H15C 109.5 . .
C13 C15 H15A 109.5 . .
C13 C15 H15B 109.5 . .
C13 C15 H15C 109.5 . .
C1 C3 H3A 109.5 . .
C1 C3 H3B 109.5 . .
C1 C3 H3C 109.5 . .
H3A C3 H3B 109.5 . .
H3A C3 H3C 109.5 . .
H3B C3 H3C 109.5 . .
C1 C2 H2A 109.5 . .
C1 C2 H2B 109.5 . .
C1 C2 H2C 109.5 . .
H2A C2 H2B 109.5 . .
H2A C2 H2C 109.5 . .
H2B C2 H2C 109.5 . .
C15 C13 P2 109.35(10) . .
C15 C13 C16 105.31(14) . .
C15 C13 C14 108.34(13) . .
C16 C13 P2 109.55(11) . .
C16 C13 C14 108.30(13) . .
C14 C13 P2 115.49(11) . .
C9 C10 H10A 109.5 . .
C9 C10 H10B 109.5 . .
C9 C10 H10C 109.5 . .
H10A C10 H10B 109.5 . .
H10A C10 H10C 109.5 . .
H10B C10 H10C 109.5 . .
C1 C4 H4A 109.5 . .
C1 C4 H4B 109.5 . .
C1 C4 H4C 109.5 . .
H4A C4 H4B 109.5 . .
H4A C4 H4C 109.5 . .
H4B C4 H4C 109.5 . .
C17 C20 H20A 109.5 . .
C17 C20 H20B 109.5 . .
C17 C20 H20C 109.5 . .
H20A C20 H20B 109.5 . .
H20A C20 H20C 109.5 . .
H20B C20 H20C 109.5 . .
C9 C11 H11A 109.5 . .
C9 C11 H11B 109.5 . .
C9 C11 H11C 109.5 . .
H11A C11 H11B 109.5 . .
H11A C11 H11C 109.5 . .
H11B C11 H11C 109.5 . .
C17 C19 H19A 109.5 . .
C17 C19 H19B 109.5 . .
C17 C19 H19C 109.5 . .
H19A C19 H19B 109.5 . .
H19A C19 H19C 109.5 . .
H19B C19 H19C 109.5 . .
C5 C7 H7A 109.5 . .
C5 C7 H7B 109.5 . .
C5 C7 H7C 109.5 . .
H7A C7 H7B 109.5 . .
H7A C7 H7C 109.5 . .
H7B C7 H7C 109.5 . .
C5 C6 H6A 109.5 . .
C5 C6 H6B 109.5 . .
C5 C6 H6C 109.5 . .
H6A C6 H6B 109.5 . .
H6A C6 H6C 109.5 . .
H6B C6 H6C 109.5 . .
C13 C16 H16A 109.5 . .
C13 C16 H16B 109.5 . .
C13 C16 H16C 109.5 . .
H16A C16 H16B 109.5 . .
H16A C16 H16C 109.5 . .
H16B C16 H16C 109.5 . .
C21 C22 H22A 109.5 . .
C21 C22 H22B 109.5 . .
C21 C22 H22C 109.5 . .
H22A C22 H22B 109.5 . .
H22A C22 H22C 109.5 . .
H22B C22 H22C 109.5 . .
C13 C14 H14A 109.5 . .
C13 C14 H14B 109.5 . .
C13 C14 H14C 109.5 . .
H14A C14 H14B 109.5 . .
H14A C14 H14C 109.5 . .
H14B C14 H14C 109.5 . .
C5 C8 H8A 109.5 . .
C5 C8 H8B 109.5 . .
C5 C8 H8C 109.5 . .
H8A C8 H8B 109.5 . .
H8A C8 H8C 109.5 . .
H8B C8 H8C 109.5 . .

loop_
_geom_bond_atom_site_label_1
_geom_bond_atom_site_label_2
_geom_bond_distance
_geom_bond_site_symmetry_2
Pd2 Br2 2.579(1) .
Pd2 P2 2.3799(4) 2_655
Pd2 P2 2.3799(4) .
Pd2 H 1.44(3) .
Pd1 Br1 2.565(1) .
Pd1 P1 2.3734(4) 2_756
Pd1 P1 2.3734(4) .
Pd1 HA 1.45(3) .
P2 C21 1.9254(16) .
P2 C17 1.9172(16) .
P2 C13 1.9148(15) .
P1 C1 1.9291(15) .
P1 C9 1.9031(16) .
P1 C5 1.9247(15) .
C21 C23 1.547(2) .
C21 C24 1.538(2) .
C21 C22 1.547(2) .
C1 C3 1.550(2) .
C1 C2 1.538(2) .
C1 C4 1.544(2) .
C9 C12 1.539(2) .
C9 C10 1.534(2) .
C9 C11 1.538(2) .
C18 H18A 0.9600 .
C18 H18B 0.9600 .
C18 H18C 0.9600 .
C18 C17 1.546(2) .
C23 H23A 0.9600 .
C23 H23B 0.9600 .
C23 H23C 0.9600 .
C17 C20 1.539(2) .
C17 C19 1.534(2) .
C12 H12A 0.9600 .
C12 H12B 0.9600 .
C12 H12C 0.9600 .
C24 H24A 0.9600 .
C24 H24B 0.9600 .
C24 H24C 0.9600 .
C5 C7 1.537(2) .
C5 C6 1.535(2) .
C5 C8 1.545(2) .
C15 H15A 0.9600 .
C15 H15B 0.9600 .
C15 H15C 0.9600 .
C15 C13 1.537(2) .
C3 H3A 0.9600 .
C3 H3B 0.9600 .
C3 H3C 0.9600 .
C2 H2A 0.9600 .
C2 H2B 0.9600 .
C2 H2C 0.9600 .
C13 C16 1.538(2) .
C13 C14 1.539(2) .
C10 H10A 0.9600 .
C10 H10B 0.9600 .
C10 H10C 0.9600 .
C4 H4A 0.9600 .
C4 H4B 0.9600 .
C4 H4C 0.9600 .
C20 H20A 0.9600 .
C20 H20B 0.9600 .
C20 H20C 0.9600 .
C11 H11A 0.9600 .
C11 H11B 0.9600 .
C11 H11C 0.9600 .
C19 H19A 0.9600 .
C19 H19B 0.9600 .
C19 H19C 0.9600 .
C7 H7A 0.9600 .
C7 H7B 0.9600 .
C7 H7C 0.9600 .
C6 H6A 0.9600 .
C6 H6B 0.9600 .
C6 H6C 0.9600 .
C16 H16A 0.9600 .
C16 H16B 0.9600 .
C16 H16C 0.9600 .
C22 H22A 0.9600 .
C22 H22B 0.9600 .
C22 H22C 0.9600 .
C14 H14A 0.9600 .
C14 H14B 0.9600 .
C14 H14C 0.9600 .
C8 H8A 0.9600 .
C8 H8B 0.9600 .
C8 H8C 0.9600 .

loop_
_exptl_oxdiff_crystal_face_indexfrac_h
_exptl_oxdiff_crystal_face_indexfrac_k
_exptl_oxdiff_crystal_face_indexfrac_l
_exptl_oxdiff_crystal_face_x
_exptl_oxdiff_crystal_face_y
_exptl_oxdiff_crystal_face_z
10.9633 36.0080 -0.9702 0.1250 -0.1186 -0.9701
-11.0219 38.0064 5.0242 -0.6580 0.6475 -0.3510
0.0390 -49.0097 -2.0363 0.3804 -0.3283 0.8663
-15.9755 -16.0045 2.9835 -0.4615 0.4182 0.7674
5.9713 34.0050 8.0206 0.2935 0.3008 -0.8867
-3.9866 -5.0065 18.9806 0.6664 0.7166 -0.0286
1.0003 -8.9968 -17.9926 -0.6301 -0.6819 0.3554
9.0074 -12.0052 9.9838 0.9535 0.0485 -0.2236
0.0380 -43.0116 8.9596 0.7889 0.0758 0.6203
